data_7101784
loop_
_publ_author_name
'Douvris, Christos'
'Stoyanov, Evgenii S'
'Tham, Fook S'
'Reed, Christopher A'

_publ_section_title
;
 Isolating fluorinated carbocations.
;
_journal_issue 11
_journal_name_full 'Chemical communications (Cambridge, England)'
_journal_page_first 1145
_journal_page_last 1147
_journal_paper_doi 10.1039/b617606b
_journal_year 2007
_chemical_formula_sum 'C20 H14 B11 F4 I11'
_chemical_formula_weight 1845.12
_chemical_name_systematic
;

?

;
_space_group_IT_number 2
_symmetry_cell_setting triclinic
_symmetry_space_group_name_Hall '-P 1'
_symmetry_space_group_name_H-M 'P -1'
_atom_sites_solution_hydrogens geom
_atom_sites_solution_primary direct
_atom_sites_solution_secondary difmap
_audit_creation_method SHELXL-97
_cell_angle_alpha 81.5320(6)
_cell_angle_beta 85.2332(6)
_cell_angle_gamma 76.9732(6)
_cell_formula_units_Z 2
_cell_length_a 9.9226(2)
_cell_length_b 14.4389(2)
_cell_length_c 14.8328(2)
_cell_measurement_reflns_used 9287
_cell_measurement_temperature 100(2)
_cell_measurement_theta_max 44.53
_cell_measurement_theta_min 2.47
_cell_volume 2045.10(6)
_computing_cell_refinement 'Bruker SMART'
_computing_data_collection 'Bruker SMART'
_computing_data_reduction 'Bruker SAINT'
_computing_molecular_graphics 'Bruker SHELXTL'
_computing_publication_material 'Bruker SHELXTL'
_computing_structure_refinement 'SHELXL-97 (Sheldrick, 1997)'
_computing_structure_solution 'SHELXS-97 (Sheldrick, 1990)'
_diffrn_ambient_temperature 100(2)
_diffrn_measured_fraction_theta_full 0.985
_diffrn_measured_fraction_theta_max 0.985
_diffrn_measurement_device_type 'CCD area detector'
_diffrn_measurement_method 'phi and omega scans'
_diffrn_radiation_monochromator graphite
_diffrn_radiation_source 'Normal-focus sealed tube'
_diffrn_radiation_type MoK\a
_diffrn_radiation_wavelength 0.71073
_diffrn_reflns_av_R_equivalents 0.0337
_diffrn_reflns_av_sigmaI/netI 0.0230
_diffrn_reflns_limit_h_max 19
_diffrn_reflns_limit_h_min -19
_diffrn_reflns_limit_k_max 27
_diffrn_reflns_limit_k_min -27
_diffrn_reflns_limit_l_max 28
_diffrn_reflns_limit_l_min -28
_diffrn_reflns_number 180818
_diffrn_reflns_theta_full 43.11
_diffrn_reflns_theta_max 43.11
_diffrn_reflns_theta_min 1.46
_exptl_absorpt_coefficient_mu 8.366
_exptl_absorpt_correction_T_max 0.4463
_exptl_absorpt_correction_T_min 0.2102
_exptl_absorpt_correction_type multi-scan
_exptl_absorpt_process_details 'Bruker SADABS'
_exptl_crystal_colour yellow
_exptl_crystal_density_diffrn 2.996
_exptl_crystal_density_meas 0
_exptl_crystal_density_method 'not measured'
_exptl_crystal_description 'prism frag'
_exptl_crystal_F_000 1616
_exptl_crystal_size_max 0.27
_exptl_crystal_size_mid 0.23
_exptl_crystal_size_min 0.12
_refine_diff_density_max 5.159
_refine_diff_density_min -3.566
_refine_diff_density_rms 0.242
_refine_ls_extinction_method none
_refine_ls_goodness_of_fit_ref 1.105
_refine_ls_hydrogen_treatment constr
_refine_ls_matrix_type full
_refine_ls_number_parameters 541
_refine_ls_number_reflns 30004
_refine_ls_number_restraints 291
_refine_ls_restrained_S_all 1.100
_refine_ls_R_factor_all 0.0518
_refine_ls_R_factor_gt 0.0417
_refine_ls_shift/su_max 0.002
_refine_ls_shift/su_mean 0.000
_refine_ls_structure_factor_coef Fsqd
_refine_ls_weighting_details 'calc w=1/[\s^2^(Fo^2^)+(0.0312P)^2^+10.8041P] where P=(Fo^2^+2Fc^2^)/3'
_refine_ls_weighting_scheme calc
_refine_ls_wR_factor_gt 0.0951
_refine_ls_wR_factor_ref 0.0993
_reflns_number_gt 25344
_reflns_number_total 30004
_reflns_threshold_expression >2sigma(I)
_cod_data_source_file b617606b.txt
_cod_data_source_block cr231_0m
_cod_depositor_comments
;
The following automatic conversions were performed:
'_symmetry_cell_setting' value 'Triclinic' changed to 'triclinic'
according to '/home/saulius/struct/CIF-dictionaries/cif_core.dic'
dictionary named 'cif_core.dic' version 2.4.1 from 2010-06-29.

Automatic conversion script
Id: cif_fix_enum 1527 2010-12-29 10:47:43Z saulius 
;
_cod_original_sg_symbol_H-M P-1
_cod_database_code 7101784

loop_
_symmetry_equiv_pos_as_xyz
'x, y, z'
'-x, -y, -z'

loop_
_atom_site_label
_atom_site_type_symbol
_atom_site_fract_x
_atom_site_fract_y
_atom_site_fract_z
_atom_site_U_iso_or_equiv
_atom_site_adp_type
_atom_site_occupancy
_atom_site_symmetry_multiplicity
_atom_site_calc_flag
_atom_site_refinement_flags
_atom_site_disorder_assembly
_atom_site_disorder_group
C1 C 0.2391(3) 0.72800(19) 0.12501(18) 0.0137(4) Uani 1 1 d D . .
H1 H 0.2678(14) 0.7454(10) 0.0627(7) 0.016 Uiso 1 1 d D . .
B2 B 0.3390(3) 0.6294(2) 0.1844(2) 0.0130(4) Uani 1 1 d D . .
B3 B 0.1718(3) 0.6270(2) 0.1501(2) 0.0164(5) Uani 1 1 d D . .
B4 B 0.0645(3) 0.7440(2) 0.1521(2) 0.0153(4) Uani 1 1 d D . .
B5 B 0.1662(3) 0.8191(2) 0.1878(2) 0.0148(4) Uani 1 1 d D . .
B6 B 0.3364(3) 0.7476(2) 0.2082(2) 0.0135(4) Uani 1 1 d D . .
B7 B 0.3223(3) 0.6535(2) 0.29978(19) 0.0133(4) Uani 1 1 d . . .
B8 B 0.2192(3) 0.5804(2) 0.2635(2) 0.0151(4) Uani 1 1 d . . .
B9 B 0.0489(3) 0.6512(2) 0.2441(2) 0.0175(5) Uani 1 1 d . . .
B10 B 0.0459(3) 0.7701(2) 0.2674(2) 0.0162(5) Uani 1 1 d . . .
B11 B 0.2150(3) 0.7717(2) 0.3017(2) 0.0148(4) Uani 1 1 d . . .
B12 B 0.1415(3) 0.6682(2) 0.3369(2) 0.0164(5) Uani 1 1 d . . .
I1 I 0.522335(19) 0.548087(14) 0.121933(14) 0.01806(3) Uani 1 1 d . . .
I2 I 0.15151(2) 0.541365(17) 0.047008(17) 0.02473(4) Uani 1 1 d . . .
I3 I -0.08791(2) 0.799229(16) 0.051978(15) 0.02228(4) Uani 1 1 d . . .
I4 I 0.13883(2) 0.966615(13) 0.130229(15) 0.02097(4) Uani 1 1 d . . .
I5 I 0.51685(2) 0.807070(14) 0.176937(15) 0.01925(3) Uani 1 1 d . . .
I6 I 0.48810(2) 0.593369(13) 0.388943(13) 0.01748(3) Uani 1 1 d . . .
I7 I 0.25356(2) 0.428370(13) 0.309195(17) 0.02266(4) Uani 1 1 d . . .
I8 I -0.13193(2) 0.590668(17) 0.26487(2) 0.02846(5) Uani 1 1 d . . .
I9 I -0.13792(2) 0.864349(16) 0.314760(17) 0.02681(5) Uani 1 1 d . . .
I10 I 0.24844(3) 0.863013(15) 0.395677(14) 0.02388(4) Uani 1 1 d . . .
I11 I 0.07971(3) 0.628765(17) 0.477634(15) 0.02714(5) Uani 1 1 d . . .
C1' C 0.6670(4) 0.2745(2) 0.3348(2) 0.0221(5) Uani 1 1 d . . .
C2' C 0.5742(4) 0.2121(2) 0.3706(2) 0.0206(5) Uani 1 1 d . . .
C3' C 0.4697(4) 0.2437(2) 0.4356(2) 0.0241(6) Uani 1 1 d . . .
H3'A H 0.4632 0.3038 0.4563 0.029 Uiso 1 1 calc R . .
C4' C 0.3762(5) 0.1881(3) 0.4697(3) 0.0297(7) Uani 1 1 d . . .
H4'A H 0.3055 0.2086 0.5142 0.036 Uiso 1 1 calc R . .
C5' C 0.3886(5) 0.1016(3) 0.4371(3) 0.0348(9) Uani 1 1 d . . .
C6' C 0.4889(6) 0.0683(3) 0.3716(3) 0.0383(10) Uani 1 1 d . . .
H6'A H 0.4924 0.0090 0.3500 0.046 Uiso 1 1 calc R . .
C7' C 0.5837(5) 0.1239(3) 0.3387(3) 0.0287(7) Uani 1 1 d . . .
H7'A H 0.6547 0.1025 0.2947 0.034 Uiso 1 1 calc R . .
C8' C 0.8110(4) 0.2447(2) 0.3112(2) 0.0222(5) Uani 1 1 d . . .
C9' C 0.8861(4) 0.1539(3) 0.3455(3) 0.0296(7) Uani 1 1 d . . .
H9'A H 0.8402 0.1096 0.3825 0.036 Uiso 1 1 calc R . .
C10' C 1.0272(5) 0.1286(4) 0.3255(5) 0.0483(13) Uani 1 1 d . . .
H10A H 1.0798 0.0677 0.3491 0.058 Uiso 1 1 calc R . .
C11' C 1.0891(5) 0.1940(5) 0.2708(5) 0.0473(13) Uani 1 1 d . . .
C12' C 1.0179(5) 0.2834(4) 0.2322(4) 0.0427(11) Uani 1 1 d . . .
H12A H 1.0637 0.3252 0.1918 0.051 Uiso 1 1 calc R . .
C13' C 0.8794(5) 0.3088(3) 0.2546(3) 0.0311(7) Uani 1 1 d . . .
H13A H 0.8285 0.3705 0.2317 0.037 Uiso 1 1 calc R . .
F1' F 0.6193(3) 0.3668(2) 0.3244(3) 0.0491(9) Uani 1 1 d . . .
F2' F 0.2971(4) 0.0478(3) 0.4700(3) 0.0562(11) Uani 1 1 d . . .
F3' F 1.2264(4) 0.1700(4) 0.2538(5) 0.0897(18) Uani 1 1 d . . .
C1S C 0.4498(12) 0.1816(12) 0.0967(6) 0.038(3) Uani 0.490(4) 1 d PDU A 1
C2S C 0.536(2) 0.0919(9) 0.0985(7) 0.047(3) Uani 0.490(4) 1 d PDU A 1
H2SA H 0.4995 0.0376 0.0938 0.056 Uiso 0.490(4) 1 calc PR A 1
C3S C 0.677(2) 0.0816(7) 0.1071(7) 0.041(3) Uani 0.490(4) 1 d PDU A 1
H3SA H 0.7374 0.0200 0.1085 0.049 Uiso 0.490(4) 1 calc PR A 1
C4S C 0.7303(12) 0.1610(12) 0.1134(9) 0.034(3) Uani 0.490(4) 1 d PDU A 1
H4SA H 0.8270 0.1540 0.1187 0.040 Uiso 0.490(4) 1 calc PR A 1
C5S C 0.6431(12) 0.2507(9) 0.1122(10) 0.027(3) Uani 0.490(4) 1 d PDU A 1
H5SA H 0.6798 0.3049 0.1172 0.033 Uiso 0.490(4) 1 calc PR A 1
C6S C 0.5018(10) 0.2613(7) 0.1036(8) 0.0252(16) Uani 0.490(4) 1 d PDU A 1
H6SA H 0.4416 0.3228 0.1025 0.030 Uiso 0.490(4) 1 calc PR A 1
F1S F 0.3144(15) 0.192(2) 0.0882(9) 0.078(4) Uani 0.490(4) 1 d PDU A 1
C1D C 0.4866(8) 0.1461(8) 0.0841(5) 0.029(2) Uani 0.408(18) 1 d PDU B 2
C2D C 0.6023(11) 0.0719(6) 0.0890(6) 0.0271(19) Uani 0.408(18) 1 d PDU B 2
H2DA H 0.5945 0.0088 0.0826 0.032 Uiso 0.408(18) 1 calc PR B 2
C3D C 0.7291(9) 0.0895(8) 0.1032(7) 0.0252(19) Uani 0.408(18) 1 d PDU B 2
H3DA H 0.8088 0.0386 0.1069 0.030 Uiso 0.408(18) 1 calc PR B 2
C4D C 0.7401(12) 0.1810(9) 0.1122(9) 0.025(2) Uani 0.408(18) 1 d PDU B 2
H4DA H 0.8278 0.1932 0.1215 0.030 Uiso 0.408(18) 1 calc PR B 2
C5D C 0.6246(14) 0.2550(8) 0.1077(11) 0.027(3) Uani 0.408(18) 1 d PDU B 2
H5DA H 0.6326 0.3180 0.1143 0.032 Uiso 0.408(18) 1 calc PR B 2
C6D C 0.4970(12) 0.2377(8) 0.0935(9) 0.033(3) Uani 0.408(18) 1 d PDU B 2
H6DA H 0.4172 0.2885 0.0904 0.039 Uiso 0.408(18) 1 calc PR B 2
F1D F 0.3634(10) 0.1287(14) 0.0698(6) 0.062(4) Uani 0.408(18) 1 d PDU B 2
C1E C 0.455(3) 0.2051(19) 0.0991(14) 0.025(6) Uani 0.101(17) 1 d PDU C 3
C2E C 0.499(3) 0.110(2) 0.105(2) 0.024(6) Uani 0.101(17) 1 d PDU C 3
H2EA H 0.4349 0.0706 0.1042 0.029 Uiso 0.101(17) 1 calc PR C 3
C3E C 0.634(3) 0.071(2) 0.113(3) 0.025(5) Uani 0.101(17) 1 d PDU C 3
H3EA H 0.6649 0.0031 0.1181 0.030 Uiso 0.101(17) 1 calc PR C 3
C4E C 0.724(3) 0.126(3) 0.115(2) 0.034(8) Uani 0.101(17) 1 d PDU C 3
H4EA H 0.8195 0.0983 0.1207 0.040 Uiso 0.101(17) 1 calc PR C 3
C5E C 0.680(4) 0.221(3) 0.109(2) 0.023(6) Uani 0.101(17) 1 d PDU C 3
H5EA H 0.7437 0.2608 0.1102 0.027 Uiso 0.101(17) 1 calc PR C 3
C6E C 0.545(4) 0.2607(17) 0.101(2) 0.025(5) Uani 0.101(17) 1 d PDU C 3
H6EA H 0.5139 0.3284 0.0962 0.030 Uiso 0.101(17) 1 calc PR C 3
F1E F 0.320(3) 0.245(4) 0.091(2) 0.045(11) Uani 0.101(17) 1 d PDU C 3

loop_
_atom_site_aniso_label
_atom_site_aniso_U_11
_atom_site_aniso_U_22
_atom_site_aniso_U_33
_atom_site_aniso_U_23
_atom_site_aniso_U_13
_atom_site_aniso_U_12
C1 0.0117(8) 0.0159(9) 0.0129(9) -0.0012(7) -0.0018(7) -0.0020(7)
B2 0.0106(9) 0.0138(10) 0.0143(10) -0.0032(8) -0.0006(8) -0.0011(7)
B3 0.0133(10) 0.0164(11) 0.0202(12) -0.0047(9) -0.0021(9) -0.0029(8)
B4 0.0125(10) 0.0145(10) 0.0176(11) 0.0013(9) -0.0022(8) -0.0019(8)
B5 0.0150(10) 0.0132(10) 0.0141(10) 0.0014(8) 0.0001(8) -0.0011(8)
B6 0.0141(10) 0.0117(9) 0.0142(10) 0.0004(8) -0.0023(8) -0.0027(8)
B7 0.0152(10) 0.0118(9) 0.0119(10) 0.0002(7) -0.0012(8) -0.0022(8)
B8 0.0124(10) 0.0112(9) 0.0215(12) -0.0013(8) -0.0026(9) -0.0021(8)
B9 0.0112(10) 0.0156(11) 0.0240(13) 0.0014(10) 0.0007(9) -0.0028(8)
B10 0.0139(10) 0.0139(10) 0.0174(11) 0.0009(9) 0.0039(9) 0.0004(8)
B11 0.0178(11) 0.0124(10) 0.0128(10) -0.0010(8) 0.0002(8) -0.0011(8)
B12 0.0172(11) 0.0139(10) 0.0155(11) 0.0024(8) 0.0037(9) -0.0023(9)
I1 0.01300(6) 0.01953(7) 0.02103(7) -0.00824(6) 0.00040(5) 0.00086(5)
I2 0.02081(8) 0.02712(9) 0.03050(10) -0.01381(8) -0.00774(7) -0.00525(7)
I3 0.01408(7) 0.02604(9) 0.02454(9) 0.00354(7) -0.00667(6) -0.00218(6)
I4 0.02345(8) 0.01282(6) 0.02298(8) 0.00540(6) -0.00103(6) -0.00136(5)
I5 0.01549(7) 0.01803(7) 0.02484(8) 0.00252(6) -0.00288(6) -0.00768(5)
I6 0.02120(7) 0.01400(6) 0.01619(7) 0.00001(5) -0.00727(5) -0.00066(5)
I7 0.01822(7) 0.01063(6) 0.03876(11) 0.00131(6) -0.00499(7) -0.00403(5)
I8 0.01259(7) 0.02408(9) 0.04699(14) 0.00576(9) -0.00038(8) -0.00749(6)
I9 0.02015(8) 0.02131(8) 0.03062(10) 0.00107(7) 0.01073(7) 0.00566(6)
I10 0.03863(11) 0.01510(7) 0.01701(7) -0.00566(6) -0.00475(7) -0.00049(7)
I11 0.03207(11) 0.02556(9) 0.01821(8) 0.00588(7) 0.00845(7) -0.00378(8)
C1' 0.0245(13) 0.0144(10) 0.0277(14) -0.0032(9) -0.0081(11) -0.0020(9)
C2' 0.0272(13) 0.0164(10) 0.0189(11) -0.0040(9) -0.0048(10) -0.0036(9)
C3' 0.0299(15) 0.0197(12) 0.0235(13) -0.0090(10) -0.0050(11) -0.0019(10)
C4' 0.0355(18) 0.0317(17) 0.0242(15) -0.0117(13) 0.0058(13) -0.0098(14)
C5' 0.045(2) 0.0325(18) 0.0314(18) -0.0121(15) 0.0119(16) -0.0186(17)
C6' 0.057(3) 0.0285(17) 0.035(2) -0.0162(15) 0.0184(19) -0.0211(18)
C7' 0.046(2) 0.0192(12) 0.0237(14) -0.0095(11) 0.0086(14) -0.0125(13)
C8' 0.0245(13) 0.0173(11) 0.0246(13) -0.0043(10) -0.0083(10) -0.0007(9)
C9' 0.0331(17) 0.0200(13) 0.0311(17) -0.0075(12) -0.0031(13) 0.0068(12)
C10' 0.032(2) 0.037(2) 0.070(4) -0.020(2) -0.003(2) 0.0132(18)
C11' 0.0257(18) 0.057(3) 0.062(3) -0.032(3) 0.006(2) -0.0019(19)
C12' 0.036(2) 0.054(3) 0.048(3) -0.021(2) 0.0058(19) -0.023(2)
C13' 0.0329(18) 0.0262(15) 0.038(2) -0.0024(14) -0.0099(15) -0.0131(13)
F1' 0.0325(13) 0.0192(10) 0.093(3) -0.0033(13) -0.0108(15) -0.0009(9)
F2' 0.072(2) 0.0506(19) 0.059(2) -0.0271(16) 0.0361(18) -0.0414(18)
F3' 0.0311(17) 0.102(4) 0.140(5) -0.062(4) 0.026(2) -0.006(2)
C1S 0.045(5) 0.051(6) 0.025(5) 0.003(5) -0.012(4) -0.026(5)
C2S 0.088(8) 0.033(4) 0.027(6) 0.000(4) -0.011(8) -0.030(5)
C3S 0.068(8) 0.025(4) 0.021(4) 0.000(3) -0.001(7) 0.007(5)
C4S 0.031(4) 0.043(7) 0.022(4) 0.001(5) 0.005(4) -0.002(4)
C5S 0.029(4) 0.030(5) 0.023(6) -0.005(5) -0.001(4) -0.008(4)
C6S 0.027(3) 0.029(4) 0.016(3) -0.005(3) -0.002(3) 0.001(3)
F1S 0.050(6) 0.132(12) 0.058(6) 0.023(8) -0.029(5) -0.049(7)
C1D 0.025(4) 0.041(6) 0.020(4) 0.006(4) -0.008(3) -0.011(4)
C2D 0.043(5) 0.024(4) 0.018(4) -0.003(3) -0.001(4) -0.014(3)
C3D 0.025(4) 0.031(4) 0.016(3) -0.005(3) -0.002(3) 0.004(3)
C4D 0.031(4) 0.034(5) 0.013(4) -0.005(4) 0.001(3) -0.016(4)
C5D 0.046(7) 0.023(5) 0.010(4) 0.003(4) -0.001(5) -0.010(4)
C6D 0.034(5) 0.036(5) 0.022(5) -0.005(5) -0.004(4) 0.006(4)
F1D 0.037(4) 0.119(13) 0.038(4) 0.004(6) -0.008(4) -0.042(6)
C1E 0.022(9) 0.036(12) 0.019(14) -0.011(12) -0.014(11) -0.001(7)
C2E 0.027(10) 0.034(11) 0.013(12) -0.012(12) 0.003(10) -0.007(9)
C3E 0.035(10) 0.019(8) 0.017(10) 0.005(7) -0.010(10) -0.003(6)
C4E 0.027(12) 0.031(13) 0.039(19) 0.007(17) 0.004(14) -0.006(8)
C5E 0.028(11) 0.031(12) 0.012(11) 0.005(12) -0.015(12) -0.014(10)
C6E 0.035(10) 0.019(8) 0.017(10) 0.005(7) -0.010(10) -0.003(6)
F1E 0.025(9) 0.06(2) 0.039(15) 0.010(16) -0.010(11) 0.007(10)

loop_
_atom_type_symbol
_atom_type_description
_atom_type_scat_dispersion_real
_atom_type_scat_dispersion_imag
_atom_type_scat_source
C C 0.0033 0.0016 'International Tables Vol C Tables 4.2.6.8 and 6.1.1.4'
H H 0.0000 0.0000 'International Tables Vol C Tables 4.2.6.8 and 6.1.1.4'
B B 0.0013 0.0007 'International Tables Vol C Tables 4.2.6.8 and 6.1.1.4'
F F 0.0171 0.0103 'International Tables Vol C Tables 4.2.6.8 and 6.1.1.4'
I I -0.4742 1.8119 'International Tables Vol C Tables 4.2.6.8 and 6.1.1.4'

loop_
_geom_angle_atom_site_label_1
_geom_angle_atom_site_label_2
_geom_angle_atom_site_label_3
_geom_angle
B2 C1 B5 115.1(2)
B2 C1 B4 114.8(2)
B5 C1 B4 63.16(18)
B2 C1 B3 62.77(17)
B5 C1 B3 115.2(2)
B4 C1 B3 62.64(17)
B2 C1 B6 62.78(16)
B5 C1 B6 62.93(17)
B4 C1 B6 115.3(2)
B3 C1 B6 115.0(2)
C1 B2 B7 105.12(19)
C1 B2 B3 58.82(16)
B7 B2 B3 108.3(2)
C1 B2 B6 58.92(16)
B7 B2 B6 60.36(16)
B3 B2 B6 108.5(2)
C1 B2 B8 104.36(19)
B7 B2 B8 60.08(17)
B3 B2 B8 59.70(17)
B6 B2 B8 108.2(2)
C1 B2 I1 121.32(18)
B7 B2 I1 124.67(17)
B3 B2 I1 120.30(18)
B6 B2 I1 119.80(17)
B8 B2 I1 125.48(18)
C1 B3 B8 104.5(2)
C1 B3 B2 58.41(16)
B8 B3 B2 60.22(17)
C1 B3 B4 58.66(16)
B8 B3 B4 108.0(2)
B2 B3 B4 108.0(2)
C1 B3 B9 104.6(2)
B8 B3 B9 60.07(18)
B2 B3 B9 108.3(2)
B4 B3 B9 59.97(18)
C1 B3 I2 122.1(2)
B8 B3 I2 124.74(19)
B2 B3 I2 120.35(19)
B4 B3 I2 120.52(19)
B9 B3 I2 124.68(19)
C1 B4 B3 58.70(16)
C1 B4 B9 104.9(2)
B3 B4 B9 60.30(18)
C1 B4 B10 104.4(2)
B3 B4 B10 108.2(2)
B9 B4 B10 60.14(18)
C1 B4 B5 58.39(16)
B3 B4 B5 108.0(2)
B9 B4 B5 108.2(2)
B10 B4 B5 59.97(17)
C1 B4 I3 122.46(19)
B3 B4 I3 119.9(2)
B9 B4 I3 123.73(19)
B10 B4 I3 124.82(19)
B5 B4 I3 121.26(18)
C1 B5 B11 104.1(2)
C1 B5 B10 104.3(2)
B11 B5 B10 60.30(18)
C1 B5 B6 58.69(16)
B11 B5 B6 59.58(17)
B10 B5 B6 108.0(2)
C1 B5 B4 58.45(16)
B11 B5 B4 107.8(2)
B10 B5 B4 59.84(18)
B6 B5 B4 107.9(2)
C1 B5 I4 121.75(18)
B11 B5 I4 125.33(19)
B10 B5 I4 125.02(18)
B6 B5 I4 120.42(18)
B4 B5 I4 120.43(18)
C1 B6 B11 104.2(2)
C1 B6 B2 58.30(16)
B11 B6 B2 107.9(2)
C1 B6 B5 58.38(16)
B11 B6 B5 60.09(17)
B2 B6 B5 107.6(2)
C1 B6 B7 104.1(2)
B11 B6 B7 60.43(16)
B2 B6 B7 59.70(16)
B5 B6 B7 108.3(2)
C1 B6 I5 122.53(18)
B11 B6 I5 125.02(18)
B2 B6 I5 120.09(18)
B5 B6 I5 121.27(17)
B7 B6 I5 124.02(18)
B2 B7 B8 60.08(17)
B2 B7 B6 59.94(16)
B8 B7 B6 107.8(2)
B2 B7 B11 107.3(2)
B8 B7 B11 107.4(2)
B6 B7 B11 59.39(16)
B2 B7 B12 107.8(2)
B8 B7 B12 59.84(18)
B6 B7 B12 107.5(2)
B11 B7 B12 59.85(17)
B2 B7 I6 120.08(18)
B8 B7 I6 121.34(17)
B6 B7 I6 121.34(18)
B11 B7 I6 123.68(18)
B12 B7 I6 123.37(18)
B3 B8 B2 60.08(17)
B3 B8 B7 108.4(2)
B2 B8 B7 59.83(16)
B3 B8 B9 60.45(18)
B2 B8 B9 108.5(2)
B7 B8 B9 108.9(2)
B3 B8 B12 108.4(2)
B2 B8 B12 108.2(2)
B7 B8 B12 60.62(17)
B9 B8 B12 60.03(19)
B3 B8 I7 120.64(19)
B2 B8 I7 121.14(18)
B7 B8 I7 121.67(18)
B9 B8 I7 121.37(18)
B12 B8 I7 122.33(19)
B8 B9 B4 107.3(2)
B8 B9 B12 60.09(18)
B4 B9 B12 107.9(2)
B8 B9 B10 107.7(2)
B4 B9 B10 59.98(18)
B12 B9 B10 60.00(18)
B8 B9 B3 59.48(18)
B4 B9 B3 59.72(18)
B12 B9 B3 107.7(2)
B10 B9 B3 107.6(2)
B8 B9 I8 122.28(19)
B4 B9 I8 121.3(2)
B12 B9 I8 122.5(2)
B10 B9 I8 122.14(19)
B3 B9 I8 121.4(2)
B4 B10 B12 107.8(2)
B4 B10 B5 60.19(17)
B12 B10 B5 108.1(2)
B4 B10 B9 59.88(18)
B12 B10 B9 59.94(18)
B5 B10 B9 108.2(2)
B4 B10 B11 107.7(2)
B12 B10 B11 60.09(18)
B5 B10 B11 59.75(17)
B9 B10 B11 107.9(2)
B4 B10 I9 120.45(19)
B12 B10 I9 124.03(19)
B5 B10 I9 119.24(18)
B9 B10 I9 123.15(19)
B11 B10 I9 121.8(2)
B6 B11 B5 60.33(16)
B6 B11 B12 108.5(2)
B5 B11 B12 108.0(2)
B6 B11 B7 60.18(16)
B5 B11 B7 108.3(2)
B12 B11 B7 60.28(17)
B6 B11 B10 108.3(2)
B5 B11 B10 59.96(17)
B12 B11 B10 59.77(18)
B7 B11 B10 108.1(2)
B6 B11 I10 119.81(19)
B5 B11 I10 121.30(18)
B12 B11 I10 122.75(19)
B7 B11 I10 120.89(19)
B10 B11 I10 123.10(18)
B9 B12 B8 59.87(18)
B9 B12 B10 60.07(19)
B8 B12 B10 107.6(2)
B9 B12 B11 108.0(2)
B8 B12 B11 107.2(2)
B10 B12 B11 60.14(17)
B9 B12 B7 107.9(2)
B8 B12 B7 59.54(17)
B10 B12 B7 108.0(2)
B11 B12 B7 59.87(17)
B9 B12 I11 122.32(19)
B8 B12 I11 122.09(18)
B10 B12 I11 122.27(19)
B11 B12 I11 121.6(2)
B7 B12 I11 121.02(19)
F1' C1' C8' 115.0(3)
F1' C1' C2' 119.0(3)
C8' C1' C2' 126.0(3)
C3' C2' C7' 120.2(3)
C3' C2' C1' 118.3(3)
C7' C2' C1' 121.4(3)
C4' C3' C2' 120.4(3)
C3' C4' C5' 117.9(4)
F2' C5' C4' 117.8(4)
F2' C5' C6' 118.5(4)
C4' C5' C6' 123.6(4)
C7' C6' C5' 118.2(4)
C6' C7' C2' 119.6(3)
C9' C8' C13' 119.5(4)
C9' C8' C1' 121.1(3)
C13' C8' C1' 119.4(3)
C10' C9' C8' 119.9(5)
C11' C10' C9' 118.2(5)
F3' C11' C10' 117.9(6)
F3' C11' C12' 118.3(6)
C10' C11' C12' 123.9(5)
C13' C12' C11' 117.4(5)
C12' C13' C8' 121.0(4)
F1S C1S C2S 119.8(5)
F1S C1S C6S 119.3(5)
C2S C1S C6S 120.9(5)
C1S C2S C3S 119.6(5)
C4S C3S C2S 119.8(5)
C3S C4S C5S 120.3(5)
C4S C5S C6S 120.0(5)
C1S C6S C5S 119.3(5)
F1D C1D C6D 119.9(5)
F1D C1D C2D 119.7(5)
C6D C1D C2D 120.4(5)
C3D C2D C1D 119.8(5)
C2D C3D C4D 119.9(5)
C3D C4D C5D 120.3(5)
C4D C5D C6D 120.1(5)
C1D C6D C5D 119.5(5)
C2E C1E C6E 120.0(5)
C2E C1E F1E 120.0(6)
C6E C1E F1E 120.0(6)
C1E C2E C3E 120.0(5)
C2E C3E C4E 120.0(5)
C5E C4E C3E 119.9(5)
C6E C5E C4E 120.1(5)
C5E C6E C1E 120.0(5)

loop_
_geom_bond_atom_site_label_1
_geom_bond_atom_site_label_2
_geom_bond_distance
C1 B2 1.710(4)
C1 B5 1.716(4)
C1 B4 1.717(4)
C1 B3 1.717(4)
C1 B6 1.721(4)
B2 B7 1.783(4)
B2 B3 1.785(4)
B2 B6 1.787(4)
B2 B8 1.787(4)
B2 I1 2.151(3)
B3 B8 1.778(5)
B3 B4 1.785(4)
B3 B9 1.796(5)
B3 I2 2.151(3)
B4 B9 1.790(4)
B4 B10 1.791(5)
B4 B5 1.798(5)
B4 I3 2.146(3)
B5 B11 1.790(4)
B5 B10 1.794(4)
B5 B6 1.794(4)
B5 I4 2.140(3)
B6 B11 1.781(4)
B6 B7 1.795(4)
B6 I5 2.143(3)
B7 B8 1.787(4)
B7 B11 1.799(4)
B7 B12 1.807(4)
B7 I6 2.142(3)
B8 B9 1.789(4)
B8 B12 1.793(5)
B8 I7 2.158(3)
B9 B12 1.792(5)
B9 B10 1.794(5)
B9 I8 2.148(3)
B10 B12 1.793(4)
B10 B11 1.800(5)
B10 I9 2.150(3)
B11 B12 1.799(4)
B11 I10 2.146(3)
B12 I11 2.157(3)
C1' F1' 1.300(4)
C1' C8' 1.425(5)
C1' C2' 1.447(5)
C2' C3' 1.401(5)
C2' C7' 1.404(4)
C3' C4' 1.377(6)
C4' C5' 1.381(6)
C5' F2' 1.341(5)
C5' C6' 1.387(6)
C6' C7' 1.384(6)
C8' C9' 1.400(5)
C8' C13' 1.407(6)
C9' C10' 1.383(7)
C10' C11' 1.371(10)
C11' F3' 1.340(6)
C11' C12' 1.389(9)
C12' C13' 1.366(7)
C1S F1S 1.333(8)
C1S C2S 1.381(7)
C1S C6S 1.383(7)
C2S C3S 1.388(8)
C3S C4S 1.382(7)
C4S C5S 1.385(7)
C5S C6S 1.390(7)
C1D F1D 1.341(8)
C1D C6D 1.378(7)
C1D C2D 1.381(7)
C2D C3D 1.377(7)
C3D C4D 1.377(7)
C4D C5D 1.379(7)
C5D C6D 1.382(8)
C1E C2E 1.334(18)
C1E C6E 1.334(18)
C1E F1E 1.341(10)
C2E C3E 1.334(18)
C3E C4E 1.334(18)
C4E C5E 1.334(18)
C5E C6E 1.333(18)

loop_
_geom_torsion_atom_site_label_1
_geom_torsion_atom_site_label_2
_geom_torsion_atom_site_label_3
_geom_torsion_atom_site_label_4
_geom_torsion
B5 C1 B2 B7 4.1(3)
B4 C1 B2 B7 -66.4(3)
B3 C1 B2 B7 -102.6(2)
B6 C1 B2 B7 40.45(19)
B5 C1 B2 B3 106.7(2)
B4 C1 B2 B3 36.1(2)
B6 C1 B2 B3 143.0(2)
B5 C1 B2 B6 -36.3(2)
B4 C1 B2 B6 -106.9(2)
B3 C1 B2 B6 -143.0(2)
B5 C1 B2 B8 66.5(3)
B4 C1 B2 B8 -4.1(3)
B3 C1 B2 B8 -40.2(2)
B6 C1 B2 B8 102.8(2)
B5 C1 B2 I1 -144.53(19)
B4 C1 B2 I1 144.90(19)
B3 C1 B2 I1 108.8(2)
B6 C1 B2 I1 -108.2(2)
B2 C1 B3 B8 40.48(19)
B5 C1 B3 B8 -66.1(3)
B4 C1 B3 B8 -102.5(2)
B6 C1 B3 B8 4.3(3)
B5 C1 B3 B2 -106.6(2)
B4 C1 B3 B2 -143.0(2)
B6 C1 B3 B2 -36.2(2)
B2 C1 B3 B4 143.0(2)
B5 C1 B3 B4 36.4(2)
B6 C1 B3 B4 106.8(2)
B2 C1 B3 B9 102.7(2)
B5 C1 B3 B9 -3.8(3)
B4 C1 B3 B9 -40.2(2)
B6 C1 B3 B9 66.6(3)
B2 C1 B3 I2 -108.4(2)
B5 C1 B3 I2 145.1(2)
B4 C1 B3 I2 108.7(2)
B6 C1 B3 I2 -144.5(2)
B7 B2 B3 C1 96.9(2)
B6 B2 B3 C1 32.93(19)
B8 B2 B3 C1 133.6(2)
I1 B2 B3 C1 -110.5(2)
C1 B2 B3 B8 -133.6(2)
B7 B2 B3 B8 -36.66(19)
B6 B2 B3 B8 -100.7(2)
I1 B2 B3 B8 115.9(2)
C1 B2 B3 B4 -32.7(2)
B7 B2 B3 B4 64.2(3)
B6 B2 B3 B4 0.2(3)
B8 B2 B3 B4 100.9(2)
I1 B2 B3 B4 -143.23(19)
C1 B2 B3 B9 -96.2(2)
B7 B2 B3 B9 0.7(3)
B6 B2 B3 B9 -63.3(3)
B8 B2 B3 B9 37.4(2)
I1 B2 B3 B9 153.32(19)
C1 B2 B3 I2 111.2(2)
B7 B2 B3 I2 -151.86(19)
B6 B2 B3 I2 144.14(19)
B8 B2 B3 I2 -115.2(2)
I1 B2 B3 I2 0.7(3)
B2 C1 B4 B3 -36.2(2)
B5 C1 B4 B3 -143.0(2)
B6 C1 B4 B3 -106.4(2)
B2 C1 B4 B9 4.3(3)
B5 C1 B4 B9 -102.5(2)
B3 C1 B4 B9 40.4(2)
B6 C1 B4 B9 -65.9(3)
B2 C1 B4 B10 66.6(3)
B5 C1 B4 B10 -40.17(19)
B3 C1 B4 B10 102.8(2)
B6 C1 B4 B10 -3.5(3)
B2 C1 B4 B5 106.8(2)
B3 C1 B4 B5 143.0(2)
B6 C1 B4 B5 36.6(2)
B2 C1 B4 I3 -143.88(19)
B5 C1 B4 I3 109.3(2)
B3 C1 B4 I3 -107.7(2)
B6 C1 B4 I3 145.94(19)
B8 B3 B4 C1 96.3(2)
B2 B3 B4 C1 32.6(2)
B9 B3 B4 C1 133.8(2)
I2 B3 B4 C1 -111.2(2)
C1 B3 B4 B9 -133.8(2)
B8 B3 B4 B9 -37.5(2)
B2 B3 B4 B9 -101.2(2)
I2 B3 B4 B9 115.0(2)
C1 B3 B4 B10 -96.1(2)
B8 B3 B4 B10 0.2(3)
B2 B3 B4 B10 -63.4(3)
B9 B3 B4 B10 37.7(2)
I2 B3 B4 B10 152.69(19)
C1 B3 B4 B5 -32.62(19)
B8 B3 B4 B5 63.7(3)
B2 B3 B4 B5 0.0(3)
B9 B3 B4 B5 101.2(2)
I2 B3 B4 B5 -143.86(19)
C1 B3 B4 I3 112.0(2)
B8 B3 B4 I3 -151.68(18)
B2 B3 B4 I3 144.67(19)
B9 B3 B4 I3 -114.2(2)
I2 B3 B4 I3 0.8(3)
B2 C1 B5 B11 -4.0(3)
B4 C1 B5 B11 102.5(2)
B3 C1 B5 B11 66.3(3)
B6 C1 B5 B11 -40.21(19)
B2 C1 B5 B10 -66.4(3)
B4 C1 B5 B10 40.1(2)
B3 C1 B5 B10 3.9(3)
B6 C1 B5 B10 -102.6(2)
B2 C1 B5 B6 36.3(2)
B4 C1 B5 B6 142.7(2)
B3 C1 B5 B6 106.5(2)
B2 C1 B5 B4 -106.4(2)
B3 C1 B5 B4 -36.2(2)
B6 C1 B5 B4 -142.7(2)
B2 C1 B5 I4 144.96(19)
B4 C1 B5 I4 -108.6(2)
B3 C1 B5 I4 -144.8(2)
B6 C1 B5 I4 108.7(2)
B3 B4 B5 C1 32.7(2)
B9 B4 B5 C1 96.6(2)
B10 B4 B5 C1 133.8(2)
I3 B4 B5 C1 -111.3(2)
C1 B4 B5 B11 -95.9(2)
B3 B4 B5 B11 -63.1(3)
B9 B4 B5 B11 0.7(3)
B10 B4 B5 B11 37.9(2)
I3 B4 B5 B11 152.79(19)
C1 B4 B5 B10 -133.8(2)
B3 B4 B5 B10 -101.1(2)
B9 B4 B5 B10 -37.3(2)
I3 B4 B5 B10 114.9(2)
C1 B4 B5 B6 -32.96(19)
B3 B4 B5 B6 -0.2(3)
B9 B4 B5 B6 63.6(3)
B10 B4 B5 B6 100.8(2)
I3 B4 B5 B6 -144.28(19)
C1 B4 B5 I4 110.8(2)
B3 B4 B5 I4 143.6(2)
B9 B4 B5 I4 -152.63(19)
B10 B4 B5 I4 -115.4(2)
I3 B4 B5 I4 -0.5(3)
B2 C1 B6 B11 -102.5(2)
B5 C1 B6 B11 40.50(19)
B4 C1 B6 B11 3.8(3)
B3 C1 B6 B11 -66.3(3)
B5 C1 B6 B2 143.0(2)
B4 C1 B6 B2 106.2(2)
B3 C1 B6 B2 36.2(2)
B2 C1 B6 B5 -143.0(2)
B4 C1 B6 B5 -36.7(2)
B3 C1 B6 B5 -106.8(2)
B2 C1 B6 B7 -39.91(18)
B5 C1 B6 B7 103.0(2)
B4 C1 B6 B7 66.3(3)
B3 C1 B6 B7 -3.7(3)
B2 C1 B6 I5 107.8(2)
B5 C1 B6 I5 -109.3(2)
B4 C1 B6 I5 -146.00(19)
B3 C1 B6 I5 143.93(19)
B7 B2 B6 C1 -133.9(2)
B3 B2 B6 C1 -32.9(2)
B8 B2 B6 C1 -96.1(2)
I1 B2 B6 C1 110.7(2)
C1 B2 B6 B11 96.0(2)
B7 B2 B6 B11 -37.89(19)
B3 B2 B6 B11 63.1(3)
B8 B2 B6 B11 -0.1(3)
I1 B2 B6 B11 -153.25(18)
C1 B2 B6 B5 32.57(18)
B7 B2 B6 B5 -101.3(2)
B3 B2 B6 B5 -0.3(3)
B8 B2 B6 B5 -63.6(2)
I1 B2 B6 B5 143.31(18)
C1 B2 B6 B7 133.9(2)
B3 B2 B6 B7 101.0(2)
B8 B2 B6 B7 37.75(19)
I1 B2 B6 B7 -115.4(2)
C1 B2 B6 I5 -111.9(2)
B7 B2 B6 I5 114.2(2)
B3 B2 B6 I5 -144.77(19)
B8 B2 B6 I5 151.98(18)
I1 B2 B6 I5 -1.1(3)
B11 B5 B6 C1 133.4(2)
B10 B5 B6 C1 96.1(2)
B4 B5 B6 C1 32.86(19)
I4 B5 B6 C1 -110.9(2)
C1 B5 B6 B11 -133.4(2)
B10 B5 B6 B11 -37.3(2)
B4 B5 B6 B11 -100.6(2)
I4 B5 B6 B11 115.7(2)
C1 B5 B6 B2 -32.54(19)
B11 B5 B6 B2 100.9(2)
B10 B5 B6 B2 63.6(3)
B4 B5 B6 B2 0.3(3)
I4 B5 B6 B2 -143.45(19)
C1 B5 B6 B7 -95.6(2)
B11 B5 B6 B7 37.8(2)
B10 B5 B6 B7 0.5(3)
B4 B5 B6 B7 -62.8(3)
I4 B5 B6 B7 153.45(18)
C1 B5 B6 I5 111.4(2)
B11 B5 B6 I5 -115.2(2)
B10 B5 B6 I5 -152.49(19)
B4 B5 B6 I5 144.27(19)
I4 B5 B6 I5 0.5(3)
C1 B2 B7 B8 98.1(2)
B3 B2 B7 B8 36.5(2)
B6 B2 B7 B8 137.8(2)
I1 B2 B7 B8 -114.6(2)
C1 B2 B7 B6 -39.74(18)
B3 B2 B7 B6 -101.3(2)
B8 B2 B7 B6 -137.8(2)
I1 B2 B7 B6 107.6(2)
C1 B2 B7 B11 -2.5(3)
B3 B2 B7 B11 -64.1(3)
B6 B2 B7 B11 37.27(19)
B8 B2 B7 B11 -100.6(2)
I1 B2 B7 B11 144.83(19)
C1 B2 B7 B12 60.6(2)
B3 B2 B7 B12 -1.0(3)
B6 B2 B7 B12 100.4(2)
B8 B2 B7 B12 -37.49(19)
I1 B2 B7 B12 -152.09(18)
C1 B2 B7 I6 -150.79(17)
B3 B2 B7 I6 147.60(18)
B6 B2 B7 I6 -111.0(2)
B8 B2 B7 I6 111.1(2)
I1 B2 B7 I6 -3.5(3)
C1 B6 B7 B2 39.22(18)
B11 B6 B7 B2 137.8(2)
B5 B6 B7 B2 100.1(2)
I5 B6 B7 B2 -107.8(2)
C1 B6 B7 B8 1.6(3)
B11 B6 B7 B8 100.1(2)
B2 B6 B7 B8 -37.67(19)
B5 B6 B7 B8 62.5(3)
I5 B6 B7 B8 -145.49(19)
C1 B6 B7 B11 -98.6(2)
B2 B6 B7 B11 -137.8(2)
B5 B6 B7 B11 -37.6(2)
I5 B6 B7 B11 114.4(2)
C1 B6 B7 B12 -61.6(2)
B11 B6 B7 B12 37.0(2)
B2 B6 B7 B12 -100.8(2)
B5 B6 B7 B12 -0.7(3)
I5 B6 B7 B12 151.4(2)
C1 B6 B7 I6 148.22(18)
B11 B6 B7 I6 -113.2(2)
B2 B6 B7 I6 109.0(2)
B5 B6 B7 I6 -150.86(18)
I5 B6 B7 I6 1.2(3)
C1 B3 B8 B2 -39.58(18)
B4 B3 B8 B2 -100.8(2)
B9 B3 B8 B2 -138.3(2)
I2 B3 B8 B2 108.2(2)
C1 B3 B8 B7 -3.0(3)
B2 B3 B8 B7 36.6(2)
B4 B3 B8 B7 -64.2(3)
B9 B3 B8 B7 -101.7(2)
I2 B3 B8 B7 144.7(2)
C1 B3 B8 B9 98.7(2)
B2 B3 B8 B9 138.3(2)
B4 B3 B8 B9 37.5(2)
I2 B3 B8 B9 -113.6(2)
C1 B3 B8 B12 61.3(3)
B2 B3 B8 B12 100.9(2)
B4 B3 B8 B12 0.0(3)
B9 B3 B8 B12 -37.4(2)
I2 B3 B8 B12 -151.0(2)
C1 B3 B8 I7 -150.22(18)
B2 B3 B8 I7 -110.6(2)
B4 B3 B8 I7 148.53(19)
B9 B3 B8 I7 111.1(2)
I2 B3 B8 I7 -2.5(3)
C1 B2 B8 B3 39.77(19)
B7 B2 B8 B3 139.2(2)
B6 B2 B8 B3 101.3(2)
I1 B2 B8 B3 -107.5(2)
C1 B2 B8 B7 -99.4(2)
B3 B2 B8 B7 -139.2(2)
B6 B2 B8 B7 -37.88(19)
I1 B2 B8 B7 113.3(2)
C1 B2 B8 B9 2.2(3)
B7 B2 B8 B9 101.5(2)
B3 B2 B8 B9 -37.6(2)
B6 B2 B8 B9 63.7(3)
I1 B2 B8 B9 -145.1(2)
C1 B2 B8 B12 -61.5(3)
B7 B2 B8 B12 37.9(2)
B3 B2 B8 B12 -101.2(2)
B6 B2 B8 B12 0.1(3)
I1 B2 B8 B12 151.26(19)
C1 B2 B8 I7 149.61(18)
B7 B2 B8 I7 -111.0(2)
B3 B2 B8 I7 109.8(2)
B6 B2 B8 I7 -148.87(18)
I1 B2 B8 I7 2.3(3)
B2 B7 B8 B3 -36.7(2)
B6 B7 B8 B3 0.9(3)
B11 B7 B8 B3 63.6(3)
B12 B7 B8 B3 101.2(2)
I6 B7 B8 B3 -145.76(19)
B6 B7 B8 B2 37.60(19)
B11 B7 B8 B2 100.2(2)
B12 B7 B8 B2 137.9(2)
I6 B7 B8 B2 -109.1(2)
B2 B7 B8 B9 -100.9(2)
B6 B7 B8 B9 -63.3(3)
B11 B7 B8 B9 -0.6(3)
B12 B7 B8 B9 37.0(2)
I6 B7 B8 B9 150.06(19)
B2 B7 B8 B12 -137.9(2)
B6 B7 B8 B12 -100.3(2)
B11 B7 B8 B12 -37.7(2)
I6 B7 B8 B12 113.0(2)
B2 B7 B8 I7 110.1(2)
B6 B7 B8 I7 147.74(19)
B11 B7 B8 I7 -149.62(19)
B12 B7 B8 I7 -112.0(2)
I6 B7 B8 I7 1.1(3)
B3 B8 B9 B4 -37.2(2)
B2 B8 B9 B4 0.3(3)
B7 B8 B9 B4 63.8(3)
B12 B8 B9 B4 101.1(2)
I7 B8 B9 B4 -147.1(2)
B3 B8 B9 B12 -138.3(2)
B2 B8 B9 B12 -100.8(2)
B7 B8 B9 B12 -37.3(2)
I7 B8 B9 B12 111.8(2)
B3 B8 B9 B10 -100.4(2)
B2 B8 B9 B10 -62.9(3)
B7 B8 B9 B10 0.6(3)
B12 B8 B9 B10 37.9(2)
I7 B8 B9 B10 149.7(2)
B2 B8 B9 B3 37.5(2)
B7 B8 B9 B3 101.0(2)
B12 B8 B9 B3 138.3(2)
I7 B8 B9 B3 -109.9(2)
B3 B8 B9 I8 110.0(3)
B2 B8 B9 I8 147.5(2)
B7 B8 B9 I8 -149.0(2)
B12 B8 B9 I8 -111.7(3)
I7 B8 B9 I8 0.1(4)
C1 B4 B9 B8 -2.6(3)
B3 B4 B9 B8 37.1(2)
B10 B4 B9 B8 -100.8(2)
B5 B4 B9 B8 -63.7(3)
I3 B4 B9 B8 145.1(2)
C1 B4 B9 B12 60.8(3)
B3 B4 B9 B12 100.4(2)
B10 B4 B9 B12 -37.5(2)
B5 B4 B9 B12 -0.3(3)
I3 B4 B9 B12 -151.6(2)
C1 B4 B9 B10 98.3(2)
B3 B4 B9 B10 137.9(2)
B5 B4 B9 B10 37.2(2)
I3 B4 B9 B10 -114.1(2)
C1 B4 B9 B3 -39.7(2)
B10 B4 B9 B3 -137.9(2)
B5 B4 B9 B3 -100.7(2)
I3 B4 B9 B3 108.0(2)
C1 B4 B9 I8 -150.2(2)
B3 B4 B9 I8 -110.5(3)
B10 B4 B9 I8 111.6(2)
B5 B4 B9 I8 148.8(2)
I3 B4 B9 I8 -2.5(3)
C1 B3 B9 B8 -98.5(2)
B2 B3 B9 B8 -37.5(2)
B4 B3 B9 B8 -138.1(2)
I2 B3 B9 B8 113.7(2)
C1 B3 B9 B4 39.6(2)
B8 B3 B9 B4 138.1(2)
B2 B3 B9 B4 100.6(2)
I2 B3 B9 B4 -108.3(2)
C1 B3 B9 B12 -61.2(3)
B8 B3 B9 B12 37.3(2)
B2 B3 B9 B12 -0.2(3)
B4 B3 B9 B12 -100.8(2)
I2 B3 B9 B12 150.9(2)
C1 B3 B9 B10 2.1(3)
B8 B3 B9 B10 100.6(2)
B2 B3 B9 B10 63.1(3)
B4 B3 B9 B10 -37.5(2)
I2 B3 B9 B10 -145.8(2)
C1 B3 B9 I8 149.97(19)
B8 B3 B9 I8 -111.5(2)
B2 B3 B9 I8 -148.98(19)
B4 B3 B9 I8 110.4(2)
I2 B3 B9 I8 2.1(3)
C1 B4 B10 B12 -61.7(3)
B3 B4 B10 B12 -0.4(3)
B9 B4 B10 B12 37.4(2)
B5 B4 B10 B12 -101.1(2)
I3 B4 B10 B12 149.8(2)
C1 B4 B10 B5 39.38(19)
B3 B4 B10 B5 100.7(2)
B9 B4 B10 B5 138.5(2)
I3 B4 B10 B5 -109.2(2)
C1 B4 B10 B9 -99.1(2)
B3 B4 B10 B9 -37.8(2)
B5 B4 B10 B9 -138.5(2)
I3 B4 B10 B9 112.4(2)
C1 B4 B10 B11 1.7(3)
B3 B4 B10 B11 63.0(3)
B9 B4 B10 B11 100.8(2)
B5 B4 B10 B11 -37.64(19)
I3 B4 B10 B11 -146.79(19)
C1 B4 B10 I9 147.81(19)
B3 B4 B10 I9 -150.90(19)
B9 B4 B10 I9 -113.1(2)
B5 B4 B10 I9 108.4(2)
I3 B4 B10 I9 -0.7(3)
C1 B5 B10 B4 -39.40(19)
B11 B5 B10 B4 -137.7(2)
B6 B5 B10 B4 -100.6(2)
I4 B5 B10 B4 107.9(2)
C1 B5 B10 B12 61.2(3)
B11 B5 B10 B12 -37.1(2)
B6 B5 B10 B12 -0.1(3)
B4 B5 B10 B12 100.6(2)
I4 B5 B10 B12 -151.5(2)
C1 B5 B10 B9 -2.3(3)
B11 B5 B10 B9 -100.5(2)
B6 B5 B10 B9 -63.5(3)
B4 B5 B10 B9 37.1(2)
I4 B5 B10 B9 145.1(2)
C1 B5 B10 B11 98.3(2)
B6 B5 B10 B11 37.0(2)
B4 B5 B10 B11 137.7(2)
I4 B5 B10 B11 -114.4(2)
C1 B5 B10 I9 -149.81(19)
B11 B5 B10 I9 111.9(2)
B6 B5 B10 I9 148.9(2)
B4 B5 B10 I9 -110.4(2)
I4 B5 B10 I9 -2.5(3)
B8 B9 B10 B4 100.1(2)
B12 B9 B10 B4 138.1(2)
B3 B9 B10 B4 37.4(2)
I8 B9 B10 B4 -110.2(2)
B8 B9 B10 B12 -37.9(2)
B4 B9 B10 B12 -138.1(2)
B3 B9 B10 B12 -100.7(2)
I8 B9 B10 B12 111.7(3)
B8 B9 B10 B5 62.9(3)
B4 B9 B10 B5 -37.3(2)
B12 B9 B10 B5 100.8(2)
B3 B9 B10 B5 0.1(3)
I8 B9 B10 B5 -147.5(2)
B8 B9 B10 B11 -0.3(3)
B4 B9 B10 B11 -100.5(2)
B12 B9 B10 B11 37.6(2)
B3 B9 B10 B11 -63.1(3)
I8 B9 B10 B11 149.3(2)
B8 B9 B10 I9 -151.1(2)
B4 B9 B10 I9 108.7(2)
B12 B9 B10 I9 -113.2(2)
B3 B9 B10 I9 146.1(2)
I8 B9 B10 I9 -1.5(3)
C1 B6 B11 B5 -39.64(19)
B2 B6 B11 B5 -100.5(2)
B7 B6 B11 B5 -138.0(2)
I5 B6 B11 B5 109.2(2)
C1 B6 B11 B12 61.0(3)
B2 B6 B11 B12 0.2(3)
B5 B6 B11 B12 100.6(2)
B7 B6 B11 B12 -37.4(2)
I5 B6 B11 B12 -150.23(19)
C1 B6 B11 B7 98.4(2)
B2 B6 B11 B7 37.56(19)
B5 B6 B11 B7 138.0(2)
I5 B6 B11 B7 -112.8(2)
C1 B6 B11 B10 -2.4(3)
B2 B6 B11 B10 -63.2(2)
B5 B6 B11 B10 37.3(2)
B7 B6 B11 B10 -100.8(2)
I5 B6 B11 B10 146.42(19)
C1 B6 B11 I10 -150.91(17)
B2 B6 B11 I10 148.28(18)
B5 B6 B11 I10 -111.3(2)
B7 B6 B11 I10 110.7(2)
I5 B6 B11 I10 -2.1(3)
C1 B5 B11 B6 39.77(18)
B10 B5 B11 B6 138.4(2)
B4 B5 B11 B6 100.7(2)
I4 B5 B11 B6 -107.7(2)
C1 B5 B11 B12 -61.7(3)
B10 B5 B11 B12 36.9(2)
B6 B5 B11 B12 -101.5(2)
B4 B5 B11 B12 -0.8(3)
I4 B5 B11 B12 150.85(19)
C1 B5 B11 B7 2.1(3)
B10 B5 B11 B7 100.7(2)
B6 B5 B11 B7 -37.7(2)
B4 B5 B11 B7 63.0(3)
I4 B5 B11 B7 -145.4(2)
C1 B5 B11 B10 -98.6(2)
B6 B5 B11 B10 -138.4(2)
B4 B5 B11 B10 -37.7(2)
I4 B5 B11 B10 113.9(2)
C1 B5 B11 I10 148.62(19)
B10 B5 B11 I10 -112.7(2)
B6 B5 B11 I10 108.9(2)
B4 B5 B11 I10 -150.46(19)
I4 B5 B11 I10 1.2(3)
B2 B7 B11 B6 -37.52(19)
B8 B7 B11 B6 -100.8(2)
B12 B7 B11 B6 -138.4(2)
I6 B7 B11 B6 109.4(2)
B2 B7 B11 B5 0.2(3)
B8 B7 B11 B5 -63.0(3)
B6 B7 B11 B5 37.7(2)
B12 B7 B11 B5 -100.7(2)
I6 B7 B11 B5 147.13(19)
B2 B7 B11 B12 100.9(2)
B8 B7 B11 B12 37.7(2)
B6 B7 B11 B12 138.4(2)
I6 B7 B11 B12 -112.2(2)
B2 B7 B11 B10 63.7(2)
B8 B7 B11 B10 0.4(3)
B6 B7 B11 B10 101.2(2)
B12 B7 B11 B10 -37.2(2)
I6 B7 B11 B10 -149.40(19)
B2 B7 B11 I10 -146.47(18)
B8 B7 B11 I10 150.27(19)
B6 B7 B11 I10 -108.9(2)
B12 B7 B11 I10 112.6(2)
I6 B7 B11 I10 0.4(3)
B4 B10 B11 B6 0.4(3)
B12 B10 B11 B6 101.2(2)
B5 B10 B11 B6 -37.42(19)
B9 B10 B11 B6 63.6(3)
I9 B10 B11 B6 -145.08(18)
B4 B10 B11 B5 37.8(2)
B12 B10 B11 B5 138.6(2)
B9 B10 B11 B5 101.1(2)
I9 B10 B11 B5 -107.7(2)
B4 B10 B11 B12 -100.8(2)
B5 B10 B11 B12 -138.6(2)
B9 B10 B11 B12 -37.5(2)
I9 B10 B11 B12 113.7(2)
B4 B10 B11 B7 -63.3(3)
B12 B10 B11 B7 37.5(2)
B5 B10 B11 B7 -101.1(2)
B9 B10 B11 B7 -0.1(3)
I9 B10 B11 B7 151.21(18)
B4 B10 B11 I10 147.68(19)
B12 B10 B11 I10 -111.6(2)
B5 B10 B11 I10 109.8(2)
B9 B10 B11 I10 -149.1(2)
I9 B10 B11 I10 2.2(3)
B4 B9 B12 B8 -100.1(2)
B10 B9 B12 B8 -137.5(2)
B3 B9 B12 B8 -37.0(2)
I8 B9 B12 B8 111.3(2)
B8 B9 B12 B10 137.5(2)
B4 B9 B12 B10 37.5(2)
B3 B9 B12 B10 100.5(2)
I8 B9 B12 B10 -111.1(2)
B8 B9 B12 B11 99.9(2)
B4 B9 B12 B11 -0.2(3)
B10 B9 B12 B11 -37.7(2)
B3 B9 B12 B11 62.9(3)
I8 B9 B12 B11 -148.79(19)
B8 B9 B12 B7 36.6(2)
B4 B9 B12 B7 -63.5(3)
B10 B9 B12 B7 -100.9(2)
B3 B9 B12 B7 -0.4(3)
I8 B9 B12 B7 147.93(19)
B8 B9 B12 I11 -111.1(2)
B4 B9 B12 I11 148.85(19)
B10 B9 B12 I11 111.4(2)
B3 B9 B12 I11 -148.1(2)
I8 B9 B12 I11 0.3(3)
B3 B8 B12 B9 37.6(2)
B2 B8 B12 B9 101.3(2)
B7 B8 B12 B9 138.9(2)
I7 B8 B12 B9 -110.3(2)
B3 B8 B12 B10 -0.3(3)
B2 B8 B12 B10 63.4(3)
B7 B8 B12 B10 101.0(2)
B9 B8 B12 B10 -37.9(2)
I7 B8 B12 B10 -148.13(19)
B3 B8 B12 B11 -63.6(3)
B2 B8 B12 B11 0.0(3)
B7 B8 B12 B11 37.6(2)
B9 B8 B12 B11 -101.2(2)
I7 B8 B12 B11 148.52(19)
B3 B8 B12 B7 -101.2(2)
B2 B8 B12 B7 -37.59(19)
B9 B8 B12 B7 -138.9(2)
I7 B8 B12 B7 110.9(2)
B3 B8 B12 I11 149.1(2)
B2 B8 B12 I11 -147.3(2)
B7 B8 B12 I11 -109.7(2)
B9 B8 B12 I11 111.5(2)
I7 B8 B12 I11 1.2(3)
B4 B10 B12 B9 -37.4(2)
B5 B10 B12 B9 -101.0(2)
B11 B10 B12 B9 -137.9(2)
I9 B10 B12 B9 111.8(3)
B4 B10 B12 B8 0.4(3)
B5 B10 B12 B8 -63.2(3)
B9 B10 B12 B8 37.8(2)
B11 B10 B12 B8 -100.1(2)
I9 B10 B12 B8 149.6(2)
B4 B10 B12 B11 100.6(2)
B5 B10 B12 B11 36.9(2)
B9 B10 B12 B11 137.9(2)
I9 B10 B12 B11 -110.3(3)
B4 B10 B12 B7 63.3(3)
B5 B10 B12 B7 -0.3(3)
B9 B10 B12 B7 100.7(2)
B11 B10 B12 B7 -37.3(2)
I9 B10 B12 B7 -147.5(2)
B4 B10 B12 I11 -148.9(2)
B5 B10 B12 I11 147.5(2)
B9 B10 B12 I11 -111.5(2)
B11 B10 B12 I11 110.6(2)
I9 B10 B12 I11 0.3(4)
B6 B11 B12 B9 -63.3(3)
B5 B11 B12 B9 0.6(3)
B7 B11 B12 B9 -100.6(2)
B10 B11 B12 B9 37.6(2)
I10 B11 B12 B9 149.8(2)
B6 B11 B12 B8 -0.1(3)
B5 B11 B12 B8 63.8(3)
B7 B11 B12 B8 -37.5(2)
B10 B11 B12 B8 100.8(2)
I10 B11 B12 B8 -147.1(2)
B6 B11 B12 B10 -100.9(2)
B5 B11 B12 B10 -37.0(2)
B7 B11 B12 B10 -138.3(2)
I10 B11 B12 B10 112.1(2)
B6 B11 B12 B7 37.4(2)
B5 B11 B12 B7 101.2(2)
B10 B11 B12 B7 138.3(2)
I10 B11 B12 B7 -109.6(2)
B6 B11 B12 I11 147.40(19)
B5 B11 B12 I11 -148.71(19)
B7 B11 B12 I11 110.0(2)
B10 B11 B12 I11 -111.7(2)
I10 B11 B12 I11 0.4(3)
B2 B7 B12 B9 0.9(3)
B8 B7 B12 B9 -36.7(2)
B6 B7 B12 B9 64.1(3)
B11 B7 B12 B9 100.9(2)
I6 B7 B12 B9 -146.45(19)
B2 B7 B12 B8 37.60(19)
B6 B7 B12 B8 100.8(2)
B11 B7 B12 B8 137.6(2)
I6 B7 B12 B8 -109.7(2)
B2 B7 B12 B10 -62.6(3)
B8 B7 B12 B10 -100.2(2)
B6 B7 B12 B10 0.6(3)
B11 B7 B12 B10 37.4(2)
I6 B7 B12 B10 150.1(2)
B2 B7 B12 B11 -100.0(2)
B8 B7 B12 B11 -137.6(2)
B6 B7 B12 B11 -36.8(2)
I6 B7 B12 B11 112.7(2)
B2 B7 B12 I11 149.04(19)
B8 B7 B12 I11 111.4(2)
B6 B7 B12 I11 -147.73(19)
B11 B7 B12 I11 -111.0(2)
I6 B7 B12 I11 1.7(3)
F1' C1' C2' C3' -34.2(5)
C8' C1' C2' C3' 144.0(4)
F1' C1' C2' C7' 143.0(4)
C8' C1' C2' C7' -38.8(5)
C7' C2' C3' C4' 0.8(6)
C1' C2' C3' C4' 178.1(4)
C2' C3' C4' C5' -0.6(6)
C3' C4' C5' F2' -179.6(5)
C3' C4' C5' C6' -0.6(8)
F2' C5' C6' C7' -179.4(5)
C4' C5' C6' C7' 1.5(9)
C5' C6' C7' C2' -1.2(8)
C3' C2' C7' C6' 0.1(6)
C1' C2' C7' C6' -177.0(4)
F1' C1' C8' C9' 158.9(4)
C2' C1' C8' C9' -19.4(5)
F1' C1' C8' C13' -19.3(5)
C2' C1' C8' C13' 162.5(3)
C13' C8' C9' C10' 1.7(6)
C1' C8' C9' C10' -176.5(4)
C8' C9' C10' C11' -1.0(8)
C9' C10' C11' F3' 178.2(5)
C9' C10' C11' C12' -1.7(9)
F3' C11' C12' C13' -176.3(5)
C10' C11' C12' C13' 3.6(8)
C11' C12' C13' C8' -2.9(7)
C9' C8' C13' C12' 0.4(6)
C1' C8' C13' C12' 178.6(4)
F1S C1S C2S C3S 179.8(3)
C6S C1S C2S C3S -0.1(3)
C1S C2S C3S C4S -0.3(3)
C2S C3S C4S C5S 0.6(6)
C3S C4S C5S C6S -0.6(8)
F1S C1S C6S C5S -179.8(5)
C2S C1S C6S C5S 0.1(6)
C4S C5S C6S C1S 0.2(8)
F1D C1D C2D C3D 179.7(3)
C6D C1D C2D C3D -0.2(3)
C1D C2D C3D C4D -0.2(3)
C2D C3D C4D C5D 0.5(6)
C3D C4D C5D C6D -0.4(8)
F1D C1D C6D C5D -179.6(5)
C2D C1D C6D C5D 0.3(6)
C4D C5D C6D C1D 0.0(8)
C6E C1E C2E C3E 0.0(3)
F1E C1E C2E C3E 179.9(3)
C1E C2E C3E C4E -0.1(3)
C2E C3E C4E C5E 0.2(7)
C3E C4E C5E C6E -0.2(10)
C4E C5E C6E C1E 0.2(10)
C2E C1E C6E C5E -0.1(7)
F1E C1E C6E C5E 180.0(6)
